data_4023225
loop_
_publ_author_name
'Cl\'ement Bonnot'
'Jean-Claude Chambron'
'Enrique Espinosa'
'Roland Graff'

_publ_section_title
;
 The in, out Asymmetric Pseudo-Triple Helical Form of a D_3h_
 Diaza-Macropentacycle
;
_journal_name_full 'Journal of Organic Chemistry'
_journal_page_first 868
_journal_page_last 881
_journal_paper_doi 10.1021/jo701984z
_journal_volume 73
_journal_year 2008
_chemical_formula_moiety 'C86 H112 N6 O8, S8, 2(C2 F3 O2), 3(C H2 Cl2)'
_chemical_formula_sum 'C93 H118 Cl6 F6 N6 O12 S8'
_chemical_formula_weight 2095.11
_chemical_name_systematic
;
 ?
;
_space_group_IT_number 2
_symmetry_cell_setting triclinic
_symmetry_space_group_name_Hall '-P 1'
_symmetry_space_group_name_H-M 'P -1'
_atom_sites_solution_hydrogens geom
_atom_sites_solution_primary direct
_atom_sites_solution_secondary difmap
_audit_creation_method SHELXL-97
_cell_angle_alpha 63.619(1)
_cell_angle_beta 79.580(1)
_cell_angle_gamma 81.753(1)
_cell_formula_units_Z 1
_cell_length_a 13.7821(3)
_cell_length_b 13.9108(3)
_cell_length_c 14.9796(4)
_cell_measurement_reflns_used 10216
_cell_measurement_temperature 115(2)
_cell_measurement_theta_max 27.103
_cell_measurement_theta_min 0.998
_cell_volume 2523.9(1)
_computing_structure_refinement 'SHELXL-97 (Sheldrick, 1997)'
_diffrn_ambient_temperature 115(2)
_diffrn_measured_fraction_theta_full 0.990
_diffrn_measured_fraction_theta_max 0.990
_diffrn_measurement_device '95mm CCD camera on \k-goniostat'
_diffrn_measurement_device_type KappaCCD
_diffrn_measurement_method CCD
_diffrn_orient_matrix_type 'by Nonius Collect from scalepack cell'
_diffrn_radiation_monochromator graphite
_diffrn_radiation_source 'fine-focus sealed tube'
_diffrn_radiation_type MoK\a
_diffrn_radiation_wavelength 0.71069
_diffrn_reflns_av_R_equivalents 0.0412
_diffrn_reflns_av_sigmaI/netI 0.0677
_diffrn_reflns_limit_h_max 17
_diffrn_reflns_limit_h_min -17
_diffrn_reflns_limit_k_max 17
_diffrn_reflns_limit_k_min -17
_diffrn_reflns_limit_l_max 19
_diffrn_reflns_limit_l_min -19
_diffrn_reflns_number 20307
_diffrn_reflns_theta_full 27.03
_diffrn_reflns_theta_max 27.03
_diffrn_reflns_theta_min 2.47
_exptl_absorpt_coefficient_mu 0.407
_exptl_absorpt_correction_type none
_exptl_crystal_colour Colourless
_exptl_crystal_density_diffrn 1.378
_exptl_crystal_density_method 'not measured'
_exptl_crystal_description Prism
_exptl_crystal_F_000 1098
_exptl_crystal_size_max 0.50
_exptl_crystal_size_mid 0.12
_exptl_crystal_size_min 0.12
_refine_diff_density_max 0.990
_refine_diff_density_min -0.794
_refine_diff_density_rms 0.071
_refine_ls_extinction_method none
_refine_ls_goodness_of_fit_ref 1.043
_refine_ls_hydrogen_treatment mixed
_refine_ls_matrix_type full
_refine_ls_number_parameters 839
_refine_ls_number_reflns 10964
_refine_ls_number_restraints 383
_refine_ls_restrained_S_all 1.154
_refine_ls_R_factor_all 0.1060
_refine_ls_R_factor_gt 0.0632
_refine_ls_shift/su_max 0.009
_refine_ls_shift/su_mean 0.000
_refine_ls_structure_factor_coef Fsqd
_refine_ls_weighting_details 'calc w=1/[\s^2^(Fo^2^)+(0.0807P)^2^+2.2643P] where P=(Fo^2^+2Fc^2^)/3'
_refine_ls_weighting_scheme calc
_refine_ls_wR_factor_gt 0.1540
_refine_ls_wR_factor_ref 0.1762
_reflns_number_gt 7167
_reflns_number_total 10964
_reflns_threshold_expression >2sigma(I)
_cod_data_source_file jo701984z-File004.cif
_cod_data_source_block cbo005
_cod_depositor_comments
;
The following automatic conversions were performed:
'_symmetry_cell_setting' value 'Triclinic' changed to 'triclinic'
according to '/home/saulius/struct/CIF-dictionaries/cif_core.dic'
dictionary named 'cif_core.dic' version 2.4.1 from
2010-06-29.

'_exptl_absorpt_correction_type' value 'None' changed to
'none' according to '/home/saulius/struct/CIF-dictionaries/cif_core.dic'
dictionary named 'cif_core.dic' version 2.4.1 from 2010-06-29.

Automatic conversion script
Id: cif_fix_enum 1527 2010-12-29 10:47:43Z saulius 
;
_cod_database_code 4023225

loop_
_symmetry_equiv_pos_as_xyz
'x, y, z'
'-x, -y, -z'

loop_
_atom_site_label
_atom_site_type_symbol
_atom_site_fract_x
_atom_site_fract_y
_atom_site_fract_z
_atom_site_U_iso_or_equiv
_atom_site_adp_type
_atom_site_occupancy
_atom_site_symmetry_multiplicity
_atom_site_calc_flag
_atom_site_refinement_flags
_atom_site_disorder_assembly
_atom_site_disorder_group
N1 N 0.37744(18) 0.6242(2) 0.0159(2) 0.0207(5) Uani 1 1 d D . .
HN11 H 0.412(3) 0.647(3) -0.0561(13) 0.0446(16) Uiso 1 1 d D . .
HN12 H 0.434(2) 0.590(3) 0.058(2) 0.0446(16) Uiso 1 1 d D . .
N11A N 0.06940(19) 0.4002(2) -0.1783(2) 0.0255(6) Uani 1 1 d . . .
N15A N 0.3763(2) 0.1944(2) -0.2588(2) 0.0316(7) Uani 1 1 d . . .
S4A S 0.33374(7) 0.10375(9) -0.28066(8) 0.0402(3) Uani 1 1 d U . .
O3A O 0.2719(2) 0.1624(3) -0.3580(3) 0.0568(8) Uani 1 1 d U . .
O4A O 0.2938(2) 0.0187(2) -0.1890(2) 0.0523(8) Uani 1 1 d U . .
S1A S 0.21575(7) 0.33465(7) 0.08254(7) 0.0324(2) Uani 0.70 1 d PD A 1
S2A S 0.48754(7) 0.14919(9) 0.02154(7) 0.0378(2) Uani 0.70 1 d PD A 1
C8A C 0.3164(3) 0.2749(4) 0.0098(3) 0.0258(10) Uani 0.70 1 d PD A 1
H8A1 H 0.2905 0.2152 0.0044 0.0446(16) Uiso 0.70 1 calc PR A 1
H8A2 H 0.3346 0.3308 -0.0589 0.0446(16) Uiso 0.70 1 calc PR A 1
C9A C 0.4052(3) 0.2344(4) 0.0635(4) 0.0266(10) Uani 0.70 1 d PDU A 1
H9A1 H 0.3837 0.1946 0.1365 0.0446(16) Uiso 0.70 1 calc PR A 1
H9A2 H 0.4403 0.2964 0.0535 0.0446(16) Uiso 0.70 1 calc PR A 1
S1B S 0.21575(7) 0.33465(7) 0.08254(7) 0.0324(2) Uani 0.30 1 d PD A 2
S2B S 0.48754(7) 0.14919(9) 0.02154(7) 0.0378(2) Uani 0.30 1 d PD A 2
C8B C 0.3379(6) 0.2715(9) 0.0891(8) 0.033(3) Uani 0.30 1 d PDU A 2
H8B1 H 0.3826 0.3190 0.0927 0.0446(16) Uiso 0.30 1 calc PR A 2
H8B2 H 0.3382 0.2035 0.1513 0.0446(16) Uiso 0.30 1 calc PR A 2
C9B C 0.3755(8) 0.2481(10) 0.0002(10) 0.046(4) Uani 0.30 1 d PDU A 2
H9B1 H 0.3928 0.3160 -0.0590 0.0446(16) Uiso 0.30 1 calc PR A 2
H9B2 H 0.3224 0.2187 -0.0147 0.0446(16) Uiso 0.30 1 calc PR A 2
C1A C 0.3149(2) 0.5322(3) 0.0464(2) 0.0236(7) Uani 1 1 d . . .
H1A1 H 0.2775 0.5173 0.1136 0.0446(16) Uiso 1 1 calc R . .
H1A2 H 0.3588 0.4673 0.0524 0.0446(16) Uiso 1 1 calc R . .
C2A C 0.2425(2) 0.5516(2) -0.0258(2) 0.0202(6) Uani 1 1 d . . .
C3A C 0.2230(2) 0.6532(3) -0.1025(2) 0.0235(7) Uani 1 1 d . . .
H3A H 0.2573 0.7115 -0.1099 0.0446(16) Uiso 1 1 calc R . .
C4A C 0.1553(2) 0.6728(3) -0.1686(2) 0.0226(7) Uani 1 1 d . . .
C5A C 0.1073(2) 0.5846(3) -0.1547(2) 0.0246(7) Uani 1 1 d . B .
H5A H 0.0592 0.5958 -0.1971 0.0446(16) Uiso 1 1 calc R . .
C6A C 0.1264(2) 0.4813(3) -0.0819(2) 0.0225(7) Uani 1 1 d . . .
C7A C 0.1945(2) 0.4642(2) -0.0160(2) 0.0205(6) Uani 1 1 d . A .
C10A C 0.0725(2) 0.3905(3) -0.0768(2) 0.0249(7) Uani 1 1 d . B .
H10A H 0.1067 0.3205 -0.0370 0.0446(16) Uiso 1 1 calc R . .
H10B H 0.0042 0.3925 -0.0427 0.0446(16) Uiso 1 1 calc R . .
C12A C 0.1645(2) 0.3985(3) -0.2417(3) 0.0283(7) Uani 1 1 d . B .
H12A H 0.2087 0.4455 -0.2368 0.0446(16) Uiso 1 1 calc R . .
H12B H 0.1522 0.4291 -0.3126 0.0446(16) Uiso 1 1 calc R . .
C13A C 0.2173(2) 0.2873(3) -0.2143(3) 0.0303(8) Uani 1 1 d . . .
H13A H 0.1761 0.2406 -0.2236 0.0446(16) Uiso 1 1 calc R B .
H13B H 0.2279 0.2544 -0.1428 0.0446(16) Uiso 1 1 calc R . .
C14A C 0.3168(2) 0.2963(3) -0.2808(3) 0.0316(8) Uani 1 1 d . B .
H14A H 0.3047 0.3281 -0.3518 0.0446(16) Uiso 1 1 calc R . .
H14B H 0.3555 0.3464 -0.2734 0.0446(16) Uiso 1 1 calc R . .
C16A C 0.4277(2) 0.1516(3) -0.1691(3) 0.0304(8) Uani 1 1 d . . .
H16A H 0.4528 0.0762 -0.1531 0.0446(16) Uiso 1 1 calc R . .
H16B H 0.3801 0.1519 -0.1112 0.0446(16) Uiso 1 1 calc R . .
C17A C 0.5134(2) 0.2174(3) -0.1850(3) 0.0249(7) Uani 1 1 d . A .
C18A C 0.5455(2) 0.2222(2) -0.1033(2) 0.0232(7) Uani 1 1 d . . .
C19A C 0.6310(2) 0.2767(2) -0.1208(2) 0.0214(7) Uani 1 1 d . A .
C20A C 0.6796(2) 0.3268(3) -0.2174(2) 0.0258(7) Uani 1 1 d . . .
H20A H 0.7367 0.3632 -0.2278 0.0446(16) Uiso 1 1 calc R A .
C21A C 0.6472(2) 0.3256(3) -0.3002(3) 0.0280(7) Uani 1 1 d . A .
C22A C 0.5645(2) 0.2692(3) -0.2807(3) 0.0275(7) Uani 1 1 d . . .
H22A H 0.5417 0.2660 -0.3355 0.0446(16) Uiso 1 1 calc R A .
C23A C 0.7037(3) 0.3784(3) -0.4058(3) 0.0363(9) Uani 1 1 d D . .
C24A C 0.7582(8) 0.2872(8) -0.4275(8) 0.059(3) Uani 0.50 1 d PDU A 1
H24A H 0.7943 0.3162 -0.4957 0.0446(16) Uiso 0.50 1 calc PR A 1
H24B H 0.7107 0.2381 -0.4220 0.0446(16) Uiso 0.50 1 calc PR A 1
H24C H 0.8051 0.2479 -0.3790 0.0446(16) Uiso 0.50 1 calc PR A 1
C25A C 0.7658(7) 0.4619(8) -0.4195(8) 0.034(2) Uani 0.50 1 d PDU A 1
H25A H 0.7935 0.4979 -0.4904 0.0446(16) Uiso 0.50 1 calc PR A 1
H25B H 0.8197 0.4292 -0.3783 0.0446(16) Uiso 0.50 1 calc PR A 1
H25C H 0.7259 0.5147 -0.3990 0.0446(16) Uiso 0.50 1 calc PR A 1
C26A C 0.6241(7) 0.4339(8) -0.4818(7) 0.044(2) Uani 0.50 1 d PDU A 1
H26A H 0.5812 0.4869 -0.4639 0.0446(16) Uiso 0.50 1 calc PR A 1
H26B H 0.5841 0.3790 -0.4780 0.0446(16) Uiso 0.50 1 calc PR A 1
H26C H 0.6580 0.4698 -0.5504 0.0446(16) Uiso 0.50 1 calc PR A 1
C24B C 0.8060(7) 0.3110(9) -0.4102(7) 0.053(2) Uani 0.50 1 d PDU A 2
H24D H 0.8413 0.3419 -0.4786 0.0446(16) Uiso 0.50 1 calc PR A 2
H24E H 0.7938 0.2362 -0.3911 0.0446(16) Uiso 0.50 1 calc PR A 2
H24F H 0.8462 0.3131 -0.3635 0.0446(16) Uiso 0.50 1 calc PR A 2
C25B C 0.7326(8) 0.4929(8) -0.4273(9) 0.042(3) Uani 0.50 1 d PDU A 2
H25D H 0.7726 0.4860 -0.3766 0.0446(16) Uiso 0.50 1 calc PR A 2
H25E H 0.6724 0.5390 -0.4245 0.0446(16) Uiso 0.50 1 calc PR A 2
H25F H 0.7708 0.5251 -0.4943 0.0446(16) Uiso 0.50 1 calc PR A 2
C26B C 0.6535(7) 0.3885(8) -0.4889(6) 0.037(2) Uani 0.50 1 d PDU A 2
H26D H 0.6934 0.4284 -0.5532 0.0446(16) Uiso 0.50 1 calc PR A 2
H26E H 0.5885 0.4273 -0.4865 0.0446(16) Uiso 0.50 1 calc PR A 2
H26F H 0.6451 0.3167 -0.4821 0.0446(16) Uiso 0.50 1 calc PR A 2
C27A C 0.1331(3) 0.7833(3) -0.2523(3) 0.0292(8) Uani 1 1 d . . .
C28A C 0.1529(3) 0.7758(3) -0.3536(3) 0.0417(10) Uani 1 1 d . . .
H28A H 0.2225 0.7528 -0.3661 0.0446(16) Uiso 1 1 calc R . .
H28B H 0.1376 0.8465 -0.4076 0.0446(16) Uiso 1 1 calc R . .
H28C H 0.1109 0.7235 -0.3516 0.0446(16) Uiso 1 1 calc R . .
C29A C 0.0249(3) 0.8195(3) -0.2331(3) 0.0416(10) Uani 1 1 d . . .
H29A H -0.0171 0.7656 -0.2279 0.0446(16) Uiso 1 1 calc R . .
H29B H 0.0091 0.8886 -0.2888 0.0446(16) Uiso 1 1 calc R . .
H29C H 0.0131 0.8276 -0.1702 0.0446(16) Uiso 1 1 calc R . .
C30A C 0.1980(3) 0.8673(3) -0.2592(3) 0.0375(9) Uani 1 1 d . . .
H30A H 0.1858 0.8745 -0.1958 0.0446(16) Uiso 1 1 calc R . .
H30B H 0.1820 0.9367 -0.3144 0.0446(16) Uiso 1 1 calc R . .
H30C H 0.2678 0.8445 -0.2716 0.0446(16) Uiso 1 1 calc R . .
S3A S -0.02903(6) 0.38174(9) -0.20982(8) 0.0377(3) Uani 0.50 1 d P B 1
O1A O -0.0095(4) 0.3210(5) -0.2649(4) 0.0308(11) Uani 0.50 1 d P B 1
O2A O -0.1094(14) 0.3794(13) -0.1384(16) 0.035(3) Uani 0.50 1 d PU B 1
C31A C -0.0470(3) 0.5234(3) -0.3164(3) 0.0276(13) Uani 0.50 1 d PGDU B 1
C32A C -0.0097(3) 0.5447(3) -0.4155(3) 0.0359(15) Uani 0.50 1 d PGDU B 1
H32A H 0.0208 0.4880 -0.4320 0.0446(16) Uiso 0.50 1 calc PR B 1
C33A C -0.0172(4) 0.6492(4) -0.4905(3) 0.0387(16) Uani 0.50 1 d PGDU B 1
H33A H 0.0082 0.6638 -0.5583 0.0446(16) Uiso 0.50 1 calc PR B 1
C34A C -0.0620(4) 0.7322(3) -0.4664(3) 0.0364(16) Uani 0.50 1 d PGDU B 1
C35A C -0.0993(4) 0.7109(3) -0.3673(4) 0.037(2) Uani 0.50 1 d PGDU B 1
H35A H -0.1299 0.7677 -0.3509 0.0446(16) Uiso 0.50 1 calc PR B 1
C36A C -0.0918(4) 0.6065(4) -0.2923(3) 0.0318(14) Uani 0.50 1 d PGDU B 1
H36A H -0.1173 0.5919 -0.2246 0.0446(16) Uiso 0.50 1 calc PR B 1
C37A C -0.0693(8) 0.8454(13) -0.5492(12) 0.049(3) Uani 0.50 1 d PDU B 1
H37A H -0.1281 0.8556 -0.5816 0.0446(16) Uiso 0.50 1 calc PR B 1
H37B H -0.0101 0.8567 -0.5991 0.0446(16) Uiso 0.50 1 calc PR B 1
H37C H -0.0745 0.8973 -0.5205 0.0446(16) Uiso 0.50 1 calc PR B 1
S3B S -0.02903(6) 0.38174(9) -0.20982(8) 0.0377(3) Uani 0.50 1 d PD B 2
O1B O -0.1119(14) 0.4094(13) -0.1536(16) 0.034(3) Uani 0.50 1 d PD B 2
O2B O -0.0211(4) 0.3971(5) -0.3063(3) 0.0364(12) Uani 0.50 1 d PD B 2
C31B C -0.0283(3) 0.2270(3) -0.1361(3) 0.0278(15) Uani 0.50 1 d PGD B 2
C32B C 0.0098(4) 0.1650(3) -0.1877(3) 0.0358(17) Uani 0.50 1 d PGD B 2
H32B H 0.0287 0.1988 -0.2584 0.0446(16) Uiso 0.50 1 calc PR B 2
C33B C 0.0201(3) 0.0536(3) -0.1359(4) 0.0391(18) Uani 0.50 1 d PGD B 2
H33B H 0.0461 0.0112 -0.1712 0.0446(16) Uiso 0.50 1 calc PR B 2
C34B C -0.0076(3) 0.0042(3) -0.0325(4) 0.041(2) Uani 0.50 1 d PGD B 2
C35B C -0.0456(4) 0.0662(4) 0.0191(3) 0.0414(19) Uani 0.50 1 d PGD B 2
H35B H -0.0646 0.0324 0.0897 0.0446(16) Uiso 0.50 1 calc PR B 2
C36B C -0.0560(4) 0.1776(4) -0.0327(3) 0.0364(17) Uani 0.50 1 d PGD B 2
H36B H -0.0820 0.2199 0.0026 0.0446(16) Uiso 0.50 1 calc PR B 2
C37B C 0.0042(6) -0.1168(7) 0.0221(8) 0.060(3) Uani 0.50 1 d PD B 2
H37D H -0.0172 -0.1393 0.0941 0.0446(16) Uiso 0.50 1 calc PR B 2
H37E H 0.0739 -0.1413 0.0117 0.0446(16) Uiso 0.50 1 calc PR B 2
H37F H -0.0362 -0.1485 -0.0040 0.0446(16) Uiso 0.50 1 calc PR B 2
C51A C -0.0649(9) 0.7790(6) -0.5583(7) 0.049(3) Uani 0.35 1 d PD C 2
H51A H -0.1339 0.8033 -0.5723 0.0446(16) Uiso 0.35 1 calc PR C 2
H51B H -0.0296 0.7600 -0.6127 0.0446(16) Uiso 0.35 1 calc PR C 2
Cl3A Cl -0.0094(4) 0.8849(4) -0.5615(5) 0.0650(15) Uani 0.35 1 d PDU C 2
Cl4A Cl -0.0660(3) 0.6651(3) -0.4457(4) 0.0746(12) Uani 0.35 1 d PDU C 2
C51B C -0.084(3) 0.729(2) -0.5021(11) 0.057(10) Uani 0.15 1 d PDU D 3
H51C H -0.1474 0.7351 -0.5275 0.0446(16) Uiso 0.15 1 calc PR D 3
H51D H -0.0376 0.6785 -0.5224 0.0446(16) Uiso 0.15 1 calc PR D 3
Cl3B Cl -0.0366(11) 0.8531(15) -0.5559(13) 0.058(4) Uani 0.15 1 d PDU D 3
Cl4B Cl -0.1042(9) 0.6766(9) -0.3729(10) 0.076(3) Uani 0.15 1 d PDU D 3
C38A C 0.4410(3) 0.0496(3) -0.3304(3) 0.0310(8) Uani 1 1 d . . .
C39A C 0.4960(3) 0.1174(3) -0.4186(3) 0.0354(8) Uani 1 1 d . . .
H39A H 0.4756 0.1917 -0.4512 0.0446(16) Uiso 1 1 calc R . .
C40A C 0.5808(3) 0.0753(3) -0.4580(3) 0.0370(9) Uani 1 1 d . . .
H40A H 0.6194 0.1214 -0.5171 0.0446(16) Uiso 1 1 calc R . .
C41A C 0.6099(3) -0.0336(3) -0.4121(3) 0.0360(9) Uani 1 1 d . . .
C42A C 0.5524(3) -0.1001(3) -0.3266(3) 0.0371(9) Uani 1 1 d . . .
H42A H 0.5708 -0.1750 -0.2957 0.0446(16) Uiso 1 1 calc R . .
C43A C 0.4682(3) -0.0587(3) -0.2853(3) 0.0351(9) Uani 1 1 d . . .
H43A H 0.4295 -0.1049 -0.2263 0.0446(16) Uiso 1 1 calc R . .
C44A C 0.7033(3) -0.0787(4) -0.4537(3) 0.0532(11) Uani 1 1 d . . .
H44A H 0.7071 -0.1574 -0.4184 0.0446(16) Uiso 1 1 calc R . .
H44B H 0.7607 -0.0517 -0.4441 0.0446(16) Uiso 1 1 calc R . .
H44C H 0.7029 -0.0564 -0.5255 0.0446(16) Uiso 1 1 calc R . .
C45A C 0.6715(2) 0.2814(3) -0.0361(2) 0.0224(7) Uani 1 1 d . . .
H45A H 0.7438 0.2884 -0.0537 0.0446(16) Uiso 1 1 calc R A .
H45B H 0.6601 0.2137 0.0254 0.0446(16) Uiso 1 1 calc R . .
C50A C 0.2606(9) 0.9493(7) 0.1646(5) 0.102(3) Uani 0.70 1 d PDU E 1
H50A H 0.2332 0.8780 0.2029 0.0446(16) Uiso 0.70 1 calc PR E 1
H50B H 0.3317 0.9391 0.1721 0.0446(16) Uiso 0.70 1 calc PR E 1
Cl1A Cl 0.2516(3) 0.9898(3) 0.0406(3) 0.0615(7) Uani 0.70 1 d PDU E 1
Cl2A Cl 0.2046(3) 1.0298(2) 0.2202(2) 0.1141(10) Uani 0.70 1 d PDU E 1
C50B C 0.1973(12) 0.9544(16) 0.1798(10) 0.083(3) Uani 0.30 1 d PDU F 2
H50C H 0.2007 0.8748 0.2102 0.0446(16) Uiso 0.30 1 calc PR F 2
H50D H 0.1286 0.9800 0.1959 0.0446(16) Uiso 0.30 1 calc PR F 2
Cl1B Cl 0.2755(3) 0.9942(3) 0.2335(3) 0.0544(9) Uani 0.30 1 d PDU F 2
Cl2B Cl 0.2251(10) 1.0018(11) 0.0515(10) 0.109(4) Uani 0.30 1 d PDU F 2
C61 C 0.5355(2) 0.4183(3) 0.1849(3) 0.0276(7) Uani 1 1 d . . .
O60 O 0.5378(2) 0.3342(2) 0.17494(18) 0.0392(6) Uani 1 1 d . G .
O61 O 0.53087(17) 0.5135(2) 0.12221(19) 0.0365(6) Uani 1 1 d . G .
C60A C 0.5449(3) 0.4025(3) 0.2895(3) 0.0537(10) Uani 0.33 1 d PDU G 1
F61A F 0.5835(9) 0.4807(6) 0.2958(8) 0.076(3) Uani 0.33 1 d PDU G 1
F62A F 0.4498(5) 0.3997(9) 0.3377(7) 0.085(3) Uani 0.33 1 d PDU G 1
F63A F 0.5891(6) 0.3089(4) 0.3459(5) 0.0281(16) Uani 0.33 1 d PDU G 1
C60B C 0.5449(3) 0.4025(3) 0.2895(3) 0.0537(10) Uani 0.33 1 d PDU G 2
F61B F 0.5485(7) 0.3047(4) 0.3616(6) 0.044(2) Uani 0.33 1 d PDU G 2
F62B F 0.6409(5) 0.4360(7) 0.2825(5) 0.0529(18) Uani 0.33 1 d PDU G 2
F63B F 0.4906(7) 0.4662(7) 0.3269(7) 0.058(2) Uani 0.33 1 d PDU G 2
C60C C 0.5449(3) 0.4025(3) 0.2895(3) 0.0537(10) Uani 0.34 1 d PDU G 3
F61C F 0.4664(6) 0.3439(7) 0.3525(7) 0.081(3) Uani 0.34 1 d PDU G 3
F62C F 0.5316(6) 0.4901(4) 0.3044(5) 0.0269(14) Uani 0.34 1 d PDU G 3
F63C F 0.6232(6) 0.3413(8) 0.3296(8) 0.085(3) Uani 0.34 1 d PDU G 3

loop_
_atom_site_aniso_label
_atom_site_aniso_U_11
_atom_site_aniso_U_22
_atom_site_aniso_U_33
_atom_site_aniso_U_23
_atom_site_aniso_U_13
_atom_site_aniso_U_12
N1 0.0178(13) 0.0246(14) 0.0229(14) -0.0114(12) -0.0068(10) -0.0022(10)
N11A 0.0198(14) 0.0360(16) 0.0290(15) -0.0203(13) -0.0015(11) -0.0082(12)
N15A 0.0240(15) 0.0410(17) 0.0452(18) -0.0296(15) -0.0123(13) -0.0022(12)
S4A 0.0268(5) 0.0616(7) 0.0562(6) -0.0449(6) -0.0030(4) -0.0129(4)
O3A 0.0366(15) 0.090(2) 0.078(2) -0.0622(19) -0.0246(14) 0.0038(14)
O4A 0.0458(16) 0.0683(19) 0.0644(19) -0.0486(16) 0.0182(14) -0.0344(14)
S1A 0.0351(5) 0.0219(4) 0.0409(5) -0.0091(4) -0.0180(4) -0.0029(3)
S2A 0.0261(5) 0.0609(6) 0.0324(5) -0.0239(5) 0.0005(4) -0.0143(4)
C8A 0.041(3) 0.019(2) 0.020(2) -0.0070(19) -0.014(2) -0.002(2)
C9A 0.023(2) 0.041(3) 0.023(2) -0.020(2) 0.0005(19) -0.006(2)
S1B 0.0351(5) 0.0219(4) 0.0409(5) -0.0091(4) -0.0180(4) -0.0029(3)
S2B 0.0261(5) 0.0609(6) 0.0324(5) -0.0239(5) 0.0005(4) -0.0143(4)
C8B 0.036(5) 0.032(5) 0.030(5) -0.012(4) -0.008(4) -0.003(4)
C9B 0.047(6) 0.045(5) 0.046(6) -0.021(4) -0.002(5) -0.008(4)
C1A 0.0220(16) 0.0242(16) 0.0267(17) -0.0100(14) -0.0076(13) -0.0062(13)
C2A 0.0198(15) 0.0247(16) 0.0206(16) -0.0133(13) -0.0045(12) -0.0010(12)
C3A 0.0229(16) 0.0256(17) 0.0282(17) -0.0154(14) -0.0053(13) -0.0046(13)
C4A 0.0220(16) 0.0258(17) 0.0238(16) -0.0128(14) -0.0044(13) -0.0037(13)
C5A 0.0263(17) 0.0285(17) 0.0245(17) -0.0136(14) -0.0078(13) -0.0056(14)
C6A 0.0216(16) 0.0265(17) 0.0257(17) -0.0163(14) -0.0019(13) -0.0054(13)
C7A 0.0187(15) 0.0218(15) 0.0252(16) -0.0135(13) -0.0026(12) -0.0025(12)
C10A 0.0269(17) 0.0273(17) 0.0274(17) -0.0158(14) -0.0046(13) -0.0079(13)
C12A 0.0223(17) 0.0375(19) 0.0317(19) -0.0207(16) -0.0006(14) -0.0064(14)
C13A 0.0224(17) 0.038(2) 0.034(2) -0.0176(17) -0.0045(14) -0.0045(14)
C14A 0.0264(18) 0.040(2) 0.0331(19) -0.0190(17) -0.0068(15) -0.0026(15)
C16A 0.0283(18) 0.0331(19) 0.040(2) -0.0217(17) -0.0122(15) -0.0042(15)
C17A 0.0210(16) 0.0255(17) 0.0349(19) -0.0174(15) -0.0095(14) 0.0004(13)
C18A 0.0209(16) 0.0239(16) 0.0288(18) -0.0145(14) -0.0063(13) 0.0006(13)
C19A 0.0221(16) 0.0225(16) 0.0246(16) -0.0130(14) -0.0083(13) -0.0006(12)
C20A 0.0262(17) 0.0279(17) 0.0276(18) -0.0126(15) -0.0084(14) -0.0066(14)
C21A 0.0295(18) 0.0333(19) 0.0274(18) -0.0163(15) -0.0105(14) -0.0020(14)
C22A 0.0257(17) 0.0359(19) 0.0321(19) -0.0222(16) -0.0126(14) 0.0010(14)
C23A 0.038(2) 0.047(2) 0.0281(19) -0.0182(18) -0.0057(16) -0.0059(17)
C24A 0.061(5) 0.058(4) 0.056(5) -0.028(4) 0.012(4) -0.009(4)
C25A 0.030(4) 0.047(5) 0.027(4) -0.016(3) -0.004(3) -0.010(3)
C26A 0.042(4) 0.051(4) 0.036(4) -0.012(3) -0.009(3) -0.014(4)
C24B 0.046(5) 0.070(6) 0.033(4) -0.018(4) 0.001(4) 0.005(4)
C25B 0.045(5) 0.043(5) 0.036(4) -0.012(4) -0.003(4) -0.014(4)
C26B 0.042(4) 0.044(4) 0.030(4) -0.016(3) -0.012(3) -0.009(3)
C27A 0.0316(18) 0.0258(17) 0.0305(19) -0.0075(15) -0.0118(15) -0.0094(14)
C28A 0.056(3) 0.042(2) 0.027(2) -0.0076(17) -0.0122(17) -0.0181(19)
C29A 0.036(2) 0.030(2) 0.056(3) -0.0126(19) -0.0163(18) -0.0014(16)
C30A 0.048(2) 0.0249(18) 0.037(2) -0.0031(16) -0.0201(17) -0.0114(16)
S3A 0.0208(4) 0.0617(6) 0.0526(6) -0.0431(5) -0.0095(4) -0.0005(4)
O1A 0.032(3) 0.037(3) 0.034(3) -0.022(3) -0.011(2) -0.005(2)
O2A 0.027(5) 0.041(8) 0.035(5) -0.013(6) 0.001(4) -0.021(5)
C31A 0.014(3) 0.041(3) 0.032(3) -0.019(3) -0.008(3) 0.001(3)
C32A 0.030(4) 0.045(3) 0.034(3) -0.020(3) -0.004(3) 0.003(3)
C33A 0.025(4) 0.049(4) 0.037(4) -0.015(3) -0.005(3) 0.003(3)
C34A 0.029(3) 0.044(3) 0.038(3) -0.016(3) -0.013(3) -0.001(3)
C35A 0.037(3) 0.040(3) 0.039(3) -0.020(2) -0.010(2) -0.001(2)
C36A 0.028(3) 0.039(3) 0.033(3) -0.018(2) -0.008(3) -0.001(3)
C37A 0.048(6) 0.050(4) 0.047(4) -0.018(3) -0.012(4) -0.003(4)
S3B 0.0208(4) 0.0617(6) 0.0526(6) -0.0431(5) -0.0095(4) -0.0005(4)
O1B 0.023(4) 0.037(8) 0.044(8) -0.021(7) 0.000(4) -0.004(5)
O2B 0.042(3) 0.043(3) 0.031(3) -0.019(3) -0.013(2) -0.005(3)
C31B 0.017(3) 0.032(4) 0.041(4) -0.021(3) -0.003(3) -0.004(3)
C32B 0.037(4) 0.038(4) 0.045(4) -0.028(4) -0.005(3) -0.009(3)
C33B 0.040(4) 0.030(4) 0.054(5) -0.024(4) -0.002(4) -0.008(3)
C34B 0.040(4) 0.027(4) 0.056(6) -0.015(5) -0.009(4) -0.006(3)
C35B 0.044(5) 0.036(5) 0.044(5) -0.016(4) -0.003(4) -0.011(4)
C36B 0.034(4) 0.036(4) 0.041(5) -0.018(4) 0.000(3) -0.008(3)
C37B 0.083(8) 0.024(5) 0.067(7) -0.011(5) -0.014(6) -0.012(5)
C51A 0.043(7) 0.050(8) 0.065(10) -0.032(8) -0.020(7) 0.009(7)
Cl3A 0.057(3) 0.039(2) 0.090(3) -0.009(2) -0.035(2) -0.0054(19)
Cl4A 0.067(2) 0.062(2) 0.086(3) -0.018(2) -0.005(2) -0.031(2)
C51B 0.053(12) 0.058(12) 0.057(12) -0.024(8) -0.008(7) 0.002(7)
Cl3B 0.045(6) 0.062(7) 0.066(6) -0.027(5) -0.014(5) 0.004(5)
Cl4B 0.078(5) 0.065(5) 0.092(6) -0.027(5) -0.042(5) -0.006(4)
C38A 0.0300(18) 0.040(2) 0.035(2) -0.0246(17) -0.0050(15) -0.0117(15)
C39A 0.043(2) 0.034(2) 0.033(2) -0.0155(17) -0.0067(16) -0.0087(16)
C40A 0.042(2) 0.040(2) 0.0284(19) -0.0151(17) 0.0032(16) -0.0126(17)
C41A 0.043(2) 0.043(2) 0.0286(19) -0.0207(18) -0.0039(16) -0.0067(17)
C42A 0.051(2) 0.032(2) 0.031(2) -0.0154(17) -0.0056(17) -0.0066(17)
C43A 0.044(2) 0.038(2) 0.0291(19) -0.0157(17) -0.0016(16) -0.0191(17)
C44A 0.057(3) 0.059(3) 0.047(3) -0.030(2) 0.001(2) -0.001(2)
C45A 0.0213(16) 0.0259(16) 0.0257(17) -0.0148(14) -0.0061(13) -0.0036(13)
C50A 0.113(5) 0.075(4) 0.087(4) -0.023(3) 0.001(4) 0.027(4)
Cl1A 0.0664(17) 0.0356(10) 0.0721(15) -0.0160(10) -0.0037(12) -0.0039(10)
Cl2A 0.129(2) 0.0697(15) 0.133(2) -0.0507(16) 0.0294(19) -0.0078(15)
C50B 0.097(6) 0.061(5) 0.084(5) -0.037(4) 0.005(5) 0.012(5)
Cl1B 0.062(2) 0.040(2) 0.062(2) -0.0227(18) -0.0115(19) -0.0024(17)
Cl2B 0.116(6) 0.090(5) 0.096(5) -0.015(4) -0.018(4) -0.013(4)
C61 0.0211(16) 0.036(2) 0.0271(18) -0.0140(16) -0.0038(13) -0.0043(14)
O60 0.0536(16) 0.0431(15) 0.0286(14) -0.0208(12) 0.0074(12) -0.0244(13)
O61 0.0287(13) 0.0371(15) 0.0332(14) -0.0035(12) -0.0124(11) 0.0002(11)
C60A 0.075(3) 0.047(2) 0.043(2) -0.0244(18) -0.0107(19) 0.005(2)
F61A 0.093(4) 0.073(4) 0.074(4) -0.040(3) -0.016(3) -0.004(3)
F62A 0.096(4) 0.081(4) 0.073(4) -0.044(3) 0.014(3) 0.019(3)
F63A 0.025(3) 0.028(3) 0.023(3) 0.003(2) -0.010(2) -0.013(2)
C60B 0.075(3) 0.047(2) 0.043(2) -0.0244(18) -0.0107(19) 0.005(2)
F61B 0.047(3) 0.047(3) 0.033(3) -0.008(2) -0.011(3) -0.012(3)
F62B 0.055(3) 0.068(3) 0.048(3) -0.029(2) -0.017(2) -0.013(2)
F63B 0.063(4) 0.065(3) 0.057(3) -0.038(3) -0.002(3) -0.004(3)
C60C 0.075(3) 0.047(2) 0.043(2) -0.0244(18) -0.0107(19) 0.005(2)
F61C 0.101(4) 0.073(4) 0.069(4) -0.038(3) 0.004(3) -0.006(3)
F62C 0.030(3) 0.032(2) 0.029(2) -0.023(2) -0.001(2) -0.003(2)
F63C 0.088(4) 0.085(4) 0.078(4) -0.031(3) -0.020(3) 0.003(3)

loop_
_atom_type_symbol
_atom_type_description
_atom_type_scat_dispersion_real
_atom_type_scat_dispersion_imag
_atom_type_scat_source
C C 0.0033 0.0016 'International Tables Vol C Tables 4.2.6.8 and 6.1.1.4'
H H 0.0000 0.0000 'International Tables Vol C Tables 4.2.6.8 and 6.1.1.4'
N N 0.0061 0.0033 'International Tables Vol C Tables 4.2.6.8 and 6.1.1.4'
O O 0.0106 0.0060 'International Tables Vol C Tables 4.2.6.8 and 6.1.1.4'
F F 0.0171 0.0103 'International Tables Vol C Tables 4.2.6.8 and 6.1.1.4'
S S 0.1246 0.1234 'International Tables Vol C Tables 4.2.6.8 and 6.1.1.4'
Cl Cl 0.1484 0.1585 'International Tables Vol C Tables 4.2.6.8 and 6.1.1.4'

loop_
_geom_angle_atom_site_label_1
_geom_angle_atom_site_label_2
_geom_angle_atom_site_label_3
_geom_angle
_geom_angle_site_symmetry_1
_geom_angle_site_symmetry_3
_geom_angle_publ_flag
C1A N1 C45A 116.3(2) . 2_665 ?
C1A N1 HN11 111(2) . . ?
C45A N1 HN11 113(2) 2_665 . ?
C1A N1 HN12 103(2) . . ?
C45A N1 HN12 109(2) 2_665 . ?
HN11 N1 HN12 104(3) . . ?
C10A N11A C12A 117.9(2) . . ?
C10A N11A S3A 121.7(2) . . ?
C12A N11A S3A 118.5(2) . . ?
C14A N15A C16A 116.5(3) . . ?
C14A N15A S4A 117.5(2) . . ?
C16A N15A S4A 115.3(2) . . ?
O3A S4A O4A 118.94(19) . . ?
O3A S4A N15A 105.77(18) . . ?
O4A S4A N15A 111.34(16) . . ?
O3A S4A C38A 109.14(18) . . ?
O4A S4A C38A 107.61(18) . . ?
N15A S4A C38A 102.87(15) . . ?
C7A S1A C8A 99.10(17) . . ?
C9A S2A C18A 111.2(2) . . ?
C9A C8A S1A 109.7(3) . . ?
C9A C8A H8A1 109.7 . . ?
S1A C8A H8A1 109.7 . . ?
C9A C8A H8A2 109.7 . . ?
S1A C8A H8A2 109.7 . . ?
H8A1 C8A H8A2 108.2 . . ?
C8A C9A S2A 112.6(3) . . ?
C8A C9A H9A1 109.1 . . ?
S2A C9A H9A1 109.1 . . ?
C8A C9A H9A2 109.1 . . ?
S2A C9A H9A2 109.1 . . ?
H9A1 C9A H9A2 107.8 . . ?
C9B C8B H8B1 109.2 . . ?
C9B C8B H8B2 109.2 . . ?
H8B1 C8B H8B2 107.9 . . ?
C8B C9B H9B1 109.1 . . ?
C8B C9B H9B2 109.1 . . ?
H9B1 C9B H9B2 107.9 . . ?
N1 C1A C2A 114.1(3) . . ?
N1 C1A H1A1 108.7 . . ?
C2A C1A H1A1 108.7 . . ?
N1 C1A H1A2 108.7 . . ?
C2A C1A H1A2 108.7 . . ?
H1A1 C1A H1A2 107.6 . . ?
C3A C2A C7A 119.1(3) . . ?
C3A C2A C1A 122.0(3) . . ?
C7A C2A C1A 118.9(3) . . ?
C4A C3A C2A 122.7(3) . . ?
C4A C3A H3A 118.6 . . ?
C2A C3A H3A 118.6 . . ?
C5A C4A C3A 116.4(3) . . ?
C5A C4A C27A 120.4(3) . . ?
C3A C4A C27A 123.3(3) . . ?
C6A C5A C4A 123.2(3) . . ?
C6A C5A H5A 118.4 . . ?
C4A C5A H5A 118.4 . . ?
C5A C6A C7A 119.1(3) . . ?
C5A C6A C10A 118.4(3) . . ?
C7A C6A C10A 122.5(3) . . ?
C6A C7A C2A 119.4(3) . . ?
C6A C7A S1A 120.5(2) . . ?
C2A C7A S1A 120.0(2) . . ?
N11A C10A C6A 110.9(3) . . ?
N11A C10A H10A 109.4 . . ?
C6A C10A H10A 109.4 . . ?
N11A C10A H10B 109.4 . . ?
C6A C10A H10B 109.4 . . ?
H10A C10A H10B 108.0 . . ?
N11A C12A C13A 114.4(3) . . ?
N11A C12A H12A 108.7 . . ?
C13A C12A H12A 108.7 . . ?
N11A C12A H12B 108.7 . . ?
C13A C12A H12B 108.7 . . ?
H12A C12A H12B 107.6 . . ?
C12A C13A C14A 109.7(3) . . ?
C12A C13A H13A 109.7 . . ?
C14A C13A H13A 109.7 . . ?
C12A C13A H13B 109.7 . . ?
C14A C13A H13B 109.7 . . ?
H13A C13A H13B 108.2 . . ?
N15A C14A C13A 114.8(3) . . ?
N15A C14A H14A 108.6 . . ?
C13A C14A H14A 108.6 . . ?
N15A C14A H14B 108.6 . . ?
C13A C14A H14B 108.6 . . ?
H14A C14A H14B 107.6 . . ?
N15A C16A C17A 111.8(3) . . ?
N15A C16A H16A 109.3 . . ?
C17A C16A H16A 109.3 . . ?
N15A C16A H16B 109.3 . . ?
C17A C16A H16B 109.3 . . ?
H16A C16A H16B 107.9 . . ?
C22A C17A C18A 119.1(3) . . ?
C22A C17A C16A 119.8(3) . . ?
C18A C17A C16A 121.0(3) . . ?
C17A C18A C19A 118.8(3) . . ?
C17A C18A S2A 120.5(2) . . ?
C19A C18A S2A 120.4(2) . . ?
C20A C19A C18A 120.0(3) . . ?
C20A C19A C45A 118.5(3) . . ?
C18A C19A C45A 121.4(3) . . ?
C19A C20A C21A 122.2(3) . . ?
C19A C20A H20A 118.9 . . ?
C21A C20A H20A 118.9 . . ?
C22A C21A C20A 116.7(3) . . ?
C22A C21A C23A 121.8(3) . . ?
C20A C21A C23A 121.4(3) . . ?
C21A C22A C17A 123.1(3) . . ?
C21A C22A H22A 118.4 . . ?
C17A C22A H22A 118.4 . . ?
C25A C23A C26B 120.5(6) . . ?
C25A C23A C24A 114.8(6) . . ?
C26B C23A C24A 79.7(6) . . ?
C25A C23A C21A 114.0(5) . . ?
C26B C23A C21A 116.1(4) . . ?
C24A C23A C21A 105.8(5) . . ?
C26B C23A C25B 108.9(6) . . ?
C24A C23A C25B 133.4(6) . . ?
C21A C23A C25B 110.1(5) . . ?
C25A C23A C24B 84.1(6) . . ?
C26B C23A C24B 107.4(6) . . ?
C21A C23A C24B 108.8(4) . . ?
C25B C23A C24B 104.9(6) . . ?
C25A C23A C26A 107.3(6) . . ?
C24A C23A C26A 107.2(7) . . ?
C21A C23A C26A 107.3(4) . . ?
C25B C23A C26A 89.6(6) . . ?
C24B C23A C26A 133.0(6) . . ?
C23A C24A H24A 109.5 . . ?
C23A C24A H24B 109.5 . . ?
C23A C24A H24C 109.5 . . ?
C23A C25A H25A 109.5 . . ?
C23A C25A H25B 109.5 . . ?
C23A C25A H25C 109.5 . . ?
C23A C26A H26A 109.5 . . ?
C23A C26A H26B 109.5 . . ?
C23A C26A H26C 109.5 . . ?
C23A C24B H24D 109.5 . . ?
C23A C24B H24E 109.5 . . ?
H24D C24B H24E 109.5 . . ?
C23A C24B H24F 109.5 . . ?
H24D C24B H24F 109.5 . . ?
H24E C24B H24F 109.5 . . ?
C23A C25B H25D 109.5 . . ?
C23A C25B H25E 109.5 . . ?
H25D C25B H25E 109.5 . . ?
C23A C25B H25F 109.5 . . ?
H25D C25B H25F 109.5 . . ?
H25E C25B H25F 109.5 . . ?
C23A C26B H26D 109.5 . . ?
C23A C26B H26E 109.5 . . ?
H26D C26B H26E 109.5 . . ?
C23A C26B H26F 109.5 . . ?
H26D C26B H26F 109.5 . . ?
H26E C26B H26F 109.5 . . ?
C29A C27A C4A 109.0(3) . . ?
C29A C27A C30A 109.1(3) . . ?
C4A C27A C30A 112.2(3) . . ?
C29A C27A C28A 109.4(3) . . ?
C4A C27A C28A 109.1(3) . . ?
C30A C27A C28A 107.9(3) . . ?
C27A C28A H28A 109.5 . . ?
C27A C28A H28B 109.5 . . ?
H28A C28A H28B 109.5 . . ?
C27A C28A H28C 109.5 . . ?
H28A C28A H28C 109.5 . . ?
H28B C28A H28C 109.5 . . ?
C27A C29A H29A 109.5 . . ?
C27A C29A H29B 109.5 . . ?
H29A C29A H29B 109.5 . . ?
C27A C29A H29C 109.5 . . ?
H29A C29A H29C 109.5 . . ?
H29B C29A H29C 109.5 . . ?
C27A C30A H30A 109.5 . . ?
C27A C30A H30B 109.5 . . ?
H30A C30A H30B 109.5 . . ?
C27A C30A H30C 109.5 . . ?
H30A C30A H30C 109.5 . . ?
H30B C30A H30C 109.5 . . ?
O2A S3A O1A 128.1(10) . . ?
O2A S3A N11A 110.3(12) . . ?
O1A S3A N11A 112.3(2) . . ?
O2A S3A C31A 102.5(7) . . ?
O1A S3A C31A 100.1(3) . . ?
N11A S3A C31A 97.30(17) . . ?
C32A C31A C36A 120.0 . . ?
C32A C31A S3A 120.8(2) . . ?
C36A C31A S3A 119.0(2) . . ?
C33A C32A C31A 120.0 . . ?
C33A C32A H32A 120.0 . . ?
C31A C32A H32A 120.0 . . ?
C34A C33A C32A 120.0 . . ?
C34A C33A H33A 120.0 . . ?
C32A C33A H33A 120.0 . . ?
C33A C34A C35A 120.0 . . ?
C33A C34A C37A 119.2(8) . . ?
C35A C34A C37A 120.8(8) . . ?
C36A C35A C34A 120.0 . . ?
C36A C35A H35A 120.0 . . ?
C34A C35A H35A 120.0 . . ?
C35A C36A C31A 120.0 . . ?
C35A C36A H36A 120.0 . . ?
C31A C36A H36A 120.0 . . ?
C32B C31B C36B 120.0 . . ?
C31B C32B C33B 120.0 . . ?
C31B C32B H32B 120.0 . . ?
C33B C32B H32B 120.0 . . ?
C32B C33B C34B 120.0 . . ?
C32B C33B H33B 120.0 . . ?
C34B C33B H33B 120.0 . . ?
C35B C34B C33B 120.0 . . ?
C35B C34B C37B 120.9(5) . . ?
C33B C34B C37B 119.1(5) . . ?
C34B C35B C36B 120.0 . . ?
C34B C35B H35B 120.0 . . ?
C36B C35B H35B 120.0 . . ?
C35B C36B C31B 120.0 . . ?
C35B C36B H36B 120.0 . . ?
C31B C36B H36B 120.0 . . ?
C34B C37B H37D 109.5 . . ?
C34B C37B H37E 109.5 . . ?
H37D C37B H37E 109.5 . . ?
C34B C37B H37F 109.5 . . ?
H37D C37B H37F 109.5 . . ?
H37E C37B H37F 109.5 . . ?
Cl4A C51A Cl3A 114.3(6) . . ?
Cl4A C51A H51A 108.7 . . ?
Cl3A C51A H51A 108.7 . . ?
Cl4A C51A H51B 108.7 . . ?
Cl3A C51A H51B 108.7 . . ?
H51A C51A H51B 107.6 . . ?
Cl4B C51B Cl3B 112.0(13) . . ?
Cl4B C51B H51C 109.2 . . ?
Cl3B C51B H51C 109.2 . . ?
Cl4B C51B H51D 109.2 . . ?
Cl3B C51B H51D 109.2 . . ?
H51C C51B H51D 107.9 . . ?
C43A C38A C39A 120.4(3) . . ?
C43A C38A S4A 120.6(3) . . ?
C39A C38A S4A 119.0(3) . . ?
C40A C39A C38A 119.2(4) . . ?
C40A C39A H39A 120.4 . . ?
C38A C39A H39A 120.4 . . ?
C39A C40A C41A 120.8(3) . . ?
C39A C40A H40A 119.6 . . ?
C41A C40A H40A 119.6 . . ?
C42A C41A C40A 119.0(4) . . ?
C42A C41A C44A 120.3(4) . . ?
C40A C41A C44A 120.7(3) . . ?
C41A C42A C43A 120.8(4) . . ?
C41A C42A H42A 119.6 . . ?
C43A C42A H42A 119.6 . . ?
C38A C43A C42A 119.7(3) . . ?
C38A C43A H43A 120.2 . . ?
C42A C43A H43A 120.2 . . ?
C41A C44A H44A 109.5 . . ?
C41A C44A H44B 109.5 . . ?
H44A C44A H44B 109.5 . . ?
C41A C44A H44C 109.5 . . ?
H44A C44A H44C 109.5 . . ?
H44B C44A H44C 109.5 . . ?
C19A C45A N1 111.0(2) . 2_665 ?
C19A C45A H45A 109.4 . . ?
N1 C45A H45A 109.4 2_665 . ?
C19A C45A H45B 109.4 . . ?
N1 C45A H45B 109.4 2_665 . ?
H45A C45A H45B 108.0 . . ?
Cl2A C50A Cl1A 118.4(5) . . ?
Cl2A C50A H50A 107.7 . . ?
Cl1A C50A H50A 107.7 . . ?
Cl2A C50A H50B 107.7 . . ?
Cl1A C50A H50B 107.7 . . ?
H50A C50A H50B 107.1 . . ?
Cl2B C50B Cl1B 113.7(10) . . ?
Cl2B C50B H50C 108.8 . . ?
Cl1B C50B H50C 108.8 . . ?
Cl2B C50B H50D 108.8 . . ?
Cl1B C50B H50D 108.8 . . ?
H50C C50B H50D 107.7 . . ?
O61 C61 O60 130.6(3) . . ?
O61 C61 C60A 114.4(3) . . ?
O60 C61 C60A 115.0(3) . . ?
F61A C60A F63A 109.0(5) . . ?
F61A C60A F62A 105.5(5) . . ?
F63A C60A F62A 104.3(5) . . ?
F61A C60A C61 116.2(5) . . ?
F63A C60A C61 115.1(4) . . ?
F62A C60A C61 105.7(5) . . ?

loop_
_geom_bond_atom_site_label_1
_geom_bond_atom_site_label_2
_geom_bond_distance
_geom_bond_site_symmetry_2
_geom_bond_publ_flag
N1 C1A 1.498(4) . ?
N1 C45A 1.516(4) 2_665 ?
N1 HN11 1.021(11) . ?
N1 HN12 1.018(11) . ?
N11A C10A 1.473(4) . ?
N11A C12A 1.477(4) . ?
N11A S3A 1.603(3) . ?
N15A C14A 1.462(5) . ?
N15A C16A 1.475(4) . ?
N15A S4A 1.640(3) . ?
S4A O3A 1.432(3) . ?
S4A O4A 1.435(3) . ?
S4A C38A 1.757(4) . ?
S1A C7A 1.776(3) . ?
S1A C8A 1.931(5) . ?
S2A C9A 1.763(4) . ?
S2A C18A 1.782(3) . ?
C8A C9A 1.490(6) . ?
C8A H8A1 0.9900 . ?
C8A H8A2 0.9900 . ?
C9A H9A1 0.9900 . ?
C9A H9A2 0.9900 . ?
C8B C9B 1.496(10) . ?
C8B H8B1 0.9900 . ?
C8B H8B2 0.9900 . ?
C9B H9B1 0.9900 . ?
C9B H9B2 0.9900 . ?
C1A C2A 1.514(4) . ?
C1A H1A1 0.9900 . ?
C1A H1A2 0.9900 . ?
C2A C3A 1.396(4) . ?
C2A C7A 1.406(4) . ?
C3A C4A 1.395(4) . ?
C3A H3A 0.9500 . ?
C4A C5A 1.394(4) . ?
C4A C27A 1.523(5) . ?
C5A C6A 1.388(5) . ?
C5A H5A 0.9500 . ?
C6A C7A 1.404(4) . ?
C6A C10A 1.521(4) . ?
C10A H10A 0.9900 . ?
C10A H10B 0.9900 . ?
C12A C13A 1.520(5) . ?
C12A H12A 0.9900 . ?
C12A H12B 0.9900 . ?
C13A C14A 1.527(5) . ?
C13A H13A 0.9900 . ?
C13A H13B 0.9900 . ?
C14A H14A 0.9900 . ?
C14A H14B 0.9900 . ?
C16A C17A 1.517(4) . ?
C16A H16A 0.9900 . ?
C16A H16B 0.9900 . ?
C17A C22A 1.391(5) . ?
C17A C18A 1.405(4) . ?
C18A C19A 1.413(4) . ?
C19A C20A 1.383(5) . ?
C19A C45A 1.506(4) . ?
C20A C21A 1.400(4) . ?
C20A H20A 0.9500 . ?
C21A C22A 1.390(5) . ?
C21A C23A 1.528(5) . ?
C22A H22A 0.9500 . ?
C23A C25A 1.461(10) . ?
C23A C26B 1.475(8) . ?
C23A C24A 1.512(10) . ?
C23A C25B 1.574(10) . ?
C23A C24B 1.586(9) . ?
C23A C26A 1.589(9) . ?
C24A H24A 0.9800 . ?
C24A H24B 0.9800 . ?
C24A H24C 0.9800 . ?
C25A H25A 0.9800 . ?
C25A H25B 0.9800 . ?
C25A H25C 0.9800 . ?
C26A H26A 0.9800 . ?
C26A H26B 0.9800 . ?
C26A H26C 0.9800 . ?
C24B H24D 0.9800 . ?
C24B H24E 0.9800 . ?
C24B H24F 0.9800 . ?
C25B H25D 0.9800 . ?
C25B H25E 0.9800 . ?
C25B H25F 0.9800 . ?
C26B H26D 0.9800 . ?
C26B H26E 0.9800 . ?
C26B H26F 0.9800 . ?
C27A C29A 1.523(5) . ?
C27A C30A 1.527(4) . ?
C27A C28A 1.540(5) . ?
C28A H28A 0.9800 . ?
C28A H28B 0.9800 . ?
C28A H28C 0.9800 . ?
C29A H29A 0.9800 . ?
C29A H29B 0.9800 . ?
C29A H29C 0.9800 . ?
C30A H30A 0.9800 . ?
C30A H30B 0.9800 . ?
C30A H30C 0.9800 . ?
S3A O2A 1.386(11) . ?
S3A O1A 1.393(5) . ?
S3A C31A 1.924(4) . ?
C31A C32A 1.3900 . ?
C31A C36A 1.3900 . ?
C32A C33A 1.3900 . ?
C32A H32A 0.9500 . ?
C33A C34A 1.3900 . ?
C33A H33A 0.9500 . ?
C34A C35A 1.3900 . ?
C34A C37A 1.513(16) . ?
C35A C36A 1.3900 . ?
C35A H35A 0.9500 . ?
C36A H36A 0.9500 . ?
C37A H37A 0.9800 . ?
C37A H37B 0.9800 . ?
C37A H37C 0.9800 . ?
C31B C32B 1.3900 . ?
C31B C36B 1.3900 . ?
C32B C33B 1.3900 . ?
C32B H32B 0.9500 . ?
C33B C34B 1.3900 . ?
C33B H33B 0.9500 . ?
C34B C35B 1.3900 . ?
C34B C37B 1.508(10) . ?
C35B C36B 1.3900 . ?
C35B H35B 0.9500 . ?
C36B H36B 0.9500 . ?
C37B H37D 0.9800 . ?
C37B H37E 0.9800 . ?
C37B H37F 0.9800 . ?
C51A Cl4A 1.725(6) . ?
C51A Cl3A 1.733(6) . ?
C51A H51A 0.9900 . ?
C51A H51B 0.9900 . ?
C51B Cl4B 1.722(7) . ?
C51B Cl3B 1.723(7) . ?
C51B H51C 0.9900 . ?
C51B H51D 0.9900 . ?
C38A C43A 1.375(5) . ?
C38A C39A 1.395(5) . ?
C39A C40A 1.385(5) . ?
C39A H39A 0.9500 . ?
C40A C41A 1.388(5) . ?
C40A H40A 0.9500 . ?
C41A C42A 1.384(5) . ?
C41A C44A 1.505(6) . ?
C42A C43A 1.388(5) . ?
C42A H42A 0.9500 . ?
C43A H43A 0.9500 . ?
C44A H44A 0.9800 . ?
C44A H44B 0.9800 . ?
C44A H44C 0.9800 . ?
C45A N1 1.516(4) 2_665 ?
C45A H45A 0.9900 . ?
C45A H45B 0.9900 . ?
C50A Cl2A 1.700(5) . ?
C50A Cl1A 1.707(6) . ?
C50A H50A 0.9900 . ?
C50A H50B 0.9900 . ?
C50B Cl2B 1.719(7) . ?
C50B Cl1B 1.730(7) . ?
C50B H50C 0.9900 . ?
C50B H50D 0.9900 . ?
C61 O61 1.237(4) . ?
C61 O60 1.238(4) . ?
C61 C60A 1.509(5) . ?
C60A F61A 1.324(5) . ?
C60A F63A 1.328(5) . ?
C60A F62A 1.374(5) . ?

loop_
_geom_hbond_atom_site_label_D
_geom_hbond_atom_site_label_H
_geom_hbond_atom_site_label_A
_geom_hbond_distance_DH
_geom_hbond_distance_HA
_geom_hbond_distance_DA
_geom_hbond_angle_DHA
_geom_hbond_site_symmetry_A
N1 HN11 O60 1.021(11) 1.706(13) 2.718(4) 170(4) 2_665
N1 HN12 O61 1.018(11) 1.730(14) 2.736(3) 169(4) .

loop_
_geom_torsion_atom_site_label_1
_geom_torsion_atom_site_label_2
_geom_torsion_atom_site_label_3
_geom_torsion_atom_site_label_4
_geom_torsion
_geom_torsion_site_symmetry_1
_geom_torsion_site_symmetry_2
_geom_torsion_site_symmetry_3
_geom_torsion_site_symmetry_4
_geom_torsion_publ_flag
C14A N15A S4A O3A 26.2(3) . . . . ?
C16A N15A S4A O3A 169.5(3) . . . . ?
C14A N15A S4A O4A -104.4(3) . . . . ?
C16A N15A S4A O4A 38.9(3) . . . . ?
C14A N15A S4A C38A 140.6(3) . . . . ?
C16A N15A S4A C38A -76.1(3) . . . . ?
C7A S1A C8A C9A 125.7(3) . . . . ?
S1A C8A C9A S2A 165.0(2) . . . . ?
C18A S2A C9A C8A 69.0(4) . . . . ?
C45A N1 C1A C2A 78.2(3) 2_665 . . . ?
N1 C1A C2A C3A -11.8(4) . . . . ?
N1 C1A C2A C7A 167.4(3) . . . . ?
C7A C2A C3A C4A 2.0(5) . . . . ?
C1A C2A C3A C4A -178.9(3) . . . . ?
C2A C3A C4A C5A -0.3(5) . . . . ?
C2A C3A C4A C27A 179.8(3) . . . . ?
C3A C4A C5A C6A -2.0(5) . . . . ?
C27A C4A C5A C6A 178.0(3) . . . . ?
C4A C5A C6A C7A 2.5(5) . . . . ?
C4A C5A C6A C10A -177.4(3) . . . . ?
C5A C6A C7A C2A -0.6(4) . . . . ?
C10A C6A C7A C2A 179.2(3) . . . . ?
C5A C6A C7A S1A 176.5(2) . . . . ?
C10A C6A C7A S1A -3.7(4) . . . . ?
C3A C2A C7A C6A -1.5(4) . . . . ?
C1A C2A C7A C6A 179.3(3) . . . . ?
C3A C2A C7A S1A -178.6(2) . . . . ?
C1A C2A C7A S1A 2.2(4) . . . . ?
C8A S1A C7A C6A 86.6(3) . . . . ?
C8A S1A C7A C2A -96.4(3) . . . . ?
C12A N11A C10A C6A 59.4(4) . . . . ?
S3A N11A C10A C6A -136.8(2) . . . . ?
C5A C6A C10A N11A 42.4(4) . . . . ?
C7A C6A C10A N11A -137.5(3) . . . . ?
C10A N11A C12A C13A 76.9(4) . . . . ?
S3A N11A C12A C13A -87.5(3) . . . . ?
N11A C12A C13A C14A -176.9(3) . . . . ?
C16A N15A C14A C13A -76.6(4) . . . . ?
S4A N15A C14A C13A 66.2(4) . . . . ?
C12A C13A C14A N15A 177.9(3) . . . . ?
C14A N15A C16A C17A -71.5(4) . . . . ?
S4A N15A C16A C17A 144.9(2) . . . . ?
N15A C16A C17A C22A -30.3(4) . . . . ?
N15A C16A C17A C18A 153.1(3) . . . . ?
C22A C17A C18A C19A -2.2(5) . . . . ?
C16A C17A C18A C19A 174.5(3) . . . . ?
C22A C17A C18A S2A -175.6(2) . . . . ?
C16A C17A C18A S2A 1.0(4) . . . . ?
C9A S2A C18A C17A -102.1(3) . . . . ?
C9A S2A C18A C19A 84.5(3) . . . . ?
C17A C18A C19A C20A 2.0(5) . . . . ?
S2A C18A C19A C20A 175.5(2) . . . . ?
C17A C18A C19A C45A -177.8(3) . . . . ?
S2A C18A C19A C45A -4.3(4) . . . . ?
C18A C19A C20A C21A -0.2(5) . . . . ?
C45A C19A C20A C21A 179.6(3) . . . . ?
C19A C20A C21A C22A -1.3(5) . . . . ?
C19A C20A C21A C23A -178.0(3) . . . . ?
C20A C21A C22A C17A 1.2(5) . . . . ?
C23A C21A C22A C17A 177.9(3) . . . . ?
C18A C17A C22A C21A 0.6(5) . . . . ?
C16A C17A C22A C21A -176.1(3) . . . . ?
C22A C21A C23A C25A 160.7(5) . . . . ?
C20A C21A C23A C25A -22.8(6) . . . . ?
C22A C21A C23A C26B 13.8(6) . . . . ?
C20A C21A C23A C26B -169.7(5) . . . . ?
C22A C21A C23A C24A -72.2(6) . . . . ?
C20A C21A C23A C24A 104.3(6) . . . . ?
C22A C21A C23A C25B 138.1(5) . . . . ?
C20A C21A C23A C25B -45.4(6) . . . . ?
C22A C21A C23A C24B -107.5(6) . . . . ?
C20A C21A C23A C24B 69.0(6) . . . . ?
C22A C21A C23A C26A 42.0(6) . . . . ?
C20A C21A C23A C26A -141.5(5) . . . . ?
C5A C4A C27A C29A 62.7(4) . . . . ?
C3A C4A C27A C29A -117.3(3) . . . . ?
C5A C4A C27A C30A -176.3(3) . . . . ?
C3A C4A C27A C30A 3.6(5) . . . . ?
C5A C4A C27A C28A -56.7(4) . . . . ?
C3A C4A C27A C28A 123.2(3) . . . . ?
C10A N11A S3A O2A 12.5(8) . . . . ?
C12A N11A S3A O2A 176.3(7) . . . . ?
C10A N11A S3A O1A -137.1(3) . . . . ?
C12A N11A S3A O1A 26.7(4) . . . . ?
C10A N11A S3A C31A 118.8(3) . . . . ?
C12A N11A S3A C31A -77.5(3) . . . . ?
O2A S3A C31A C32A -153.3(12) . . . . ?
O1A S3A C31A C32A -20.3(3) . . . . ?
N11A S3A C31A C32A 94.0(3) . . . . ?
O2A S3A C31A C36A 31.3(12) . . . . ?
O1A S3A C31A C36A 164.3(3) . . . . ?
N11A S3A C31A C36A -81.4(3) . . . . ?
C36A C31A C32A C33A 0.0 . . . . ?
S3A C31A C32A C33A -175.4(3) . . . . ?
C31A C32A C33A C34A 0.0 . . . . ?
C32A C33A C34A C35A 0.0 . . . . ?
C32A C33A C34A C37A 179.95(10) . . . . ?
C33A C34A C35A C36A 0.0 . . . . ?
C37A C34A C35A C36A -179.94(10) . . . . ?
C34A C35A C36A C31A 0.0 . . . . ?
C32A C31A C36A C35A 0.0 . . . . ?
S3A C31A C36A C35A 175.5(3) . . . . ?
C36B C31B C32B C33B 0.0 . . . . ?
C31B C32B C33B C34B 0.0 . . . . ?
C32B C33B C34B C35B 0.0 . . . . ?
C32B C33B C34B C37B 179.99(10) . . . . ?
C33B C34B C35B C36B 0.0 . . . . ?
C37B C34B C35B C36B -179.99(10) . . . . ?
C34B C35B C36B C31B 0.0 . . . . ?
C32B C31B C36B C35B 0.0 . . . . ?
O3A S4A C38A C43A -125.8(3) . . . . ?
O4A S4A C38A C43A 4.6(3) . . . . ?
N15A S4A C38A C43A 122.2(3) . . . . ?
O3A S4A C38A C39A 51.7(3) . . . . ?
O4A S4A C38A C39A -177.9(3) . . . . ?
N15A S4A C38A C39A -60.3(3) . . . . ?
C43A C38A C39A C40A -2.7(5) . . . . ?
S4A C38A C39A C40A 179.8(3) . . . . ?
C38A C39A C40A C41A 1.5(5) . . . . ?
C39A C40A C41A C42A 0.7(6) . . . . ?
C39A C40A C41A C44A -178.5(4) . . . . ?
C40A C41A C42A C43A -1.7(6) . . . . ?
C44A C41A C42A C43A 177.5(4) . . . . ?
C39A C38A C43A C42A 1.7(5) . . . . ?
S4A C38A C43A C42A 179.1(3) . . . . ?
C41A C42A C43A C38A 0.6(5) . . . . ?
C20A C19A C45A N1 93.1(3) . . . 2_665 ?
C18A C19A C45A N1 -87.1(3) . . . 2_665 ?
O61 C61 C60A F61A -24.6(7) . . . . ?
O60 C61 C60A F61A 152.6(6) . . . . ?
O61 C61 C60A F63A -153.7(5) . . . . ?
O60 C61 C60A F63A 23.5(6) . . . . ?
O61 C61 C60A F62A 91.9(6) . . . . ?
O60 C61 C60A F62A -90.9(6) . . . . ?
